data_7061792
loop_
_publ_author_name
'Kelly, Jordan C.'
'Bloomfield, Aaron J.'

_publ_section_title
;
 High-spin, tetrahedral cobalt(ii) and nickel(ii) complexes supported by
 monoprotic aminophosphine ligands, and attempted extension to copper(ii)
 complexes: synthesis, characterization, and unexpected reactivity
;
_journal_issue 39
_journal_name_full 'New Journal of Chemistry'
_journal_page_first 18647
_journal_page_last 18651
_journal_paper_doi 10.1039/D2NJ02651A
_journal_volume 46
_journal_year 2022
_chemical_formula_moiety 'C15 H27 Cl2 N2 Ni P'
_chemical_formula_sum 'C15 H27 Cl2 N2 Ni P'
_chemical_formula_weight 395.96
_space_group_crystal_system monoclinic
_space_group_IT_number 14
_space_group_name_Hall '-P 2yn'
_space_group_name_H-M_alt 'P 1 21/n 1'
_atom_sites_solution_hydrogens mixed
_atom_sites_solution_primary direct
_atom_sites_solution_secondary difmap
_audit_block_doi 10.5517/ccdc.csd.cc2bs6w7
_audit_creation_date 2022-08-05
_audit_creation_method
;
Olex2 1.5
(compiled 2022.04.07 svn.rca3783a0 for OlexSys, GUI svn.r6498)
;
_audit_update_record
;
2022-08-08 deposited with the CCDC.	2022-09-05 downloaded from the CCDC.
;
_cell_angle_alpha 90
_cell_angle_beta 99.846(2)
_cell_angle_gamma 90
_cell_formula_units_Z 4
_cell_length_a 8.8054(3)
_cell_length_b 15.0567(6)
_cell_length_c 14.6029(5)
_cell_measurement_reflns_used 9877
_cell_measurement_temperature 293(2)
_cell_measurement_theta_max 31.6828
_cell_measurement_theta_min 2.5256
_cell_volume 1907.54(12)
_computing_cell_refinement 'SAINT V8.38A (Bruker, 2018)'
_computing_data_collection 'Bruker Instrument Service V2017.5.0.0'
_computing_data_reduction 'SAINT V8.38A (Bruker, 2018)'
_computing_molecular_graphics 'Olex2 1.5 (Dolomanov et al., 2009)'
_computing_publication_material 'Olex2 1.5 (Dolomanov et al., 2009)'
_computing_structure_refinement 'SHELXL-2018/3 (Sheldrick, 2018)'
_computing_structure_solution 'SHELXT 2014/5 (Sheldrick, 2014)'
_diffrn_ambient_temperature 293(2)
_diffrn_measured_fraction_theta_full 0.999
_diffrn_measured_fraction_theta_max 0.998
_diffrn_measurement_device_type 'Bruker SMART APEX II CCD'
_diffrn_measurement_method '\f and \w scans'
_diffrn_radiation_type MoK\a
_diffrn_radiation_wavelength 0.71073
_diffrn_reflns_av_R_equivalents 0.0199
_diffrn_reflns_av_unetI/netI 0.0149
_diffrn_reflns_Laue_measured_fraction_full 0.999
_diffrn_reflns_Laue_measured_fraction_max 0.998
_diffrn_reflns_limit_h_max 13
_diffrn_reflns_limit_h_min -12
_diffrn_reflns_limit_k_max 22
_diffrn_reflns_limit_k_min -22
_diffrn_reflns_limit_l_max 21
_diffrn_reflns_limit_l_min -21
_diffrn_reflns_number 34307
_diffrn_reflns_point_group_measured_fraction_full 0.999
_diffrn_reflns_point_group_measured_fraction_max 0.998
_diffrn_reflns_theta_full 25.242
_diffrn_reflns_theta_max 31.732
_diffrn_reflns_theta_min 1.958
_diffrn_source 'fine focus sealed tube X-ray source'
_exptl_absorpt_coefficient_mu 1.377
_exptl_absorpt_correction_T_max 0.7463
_exptl_absorpt_correction_T_min 0.6325
_exptl_absorpt_correction_type multi-scan
_exptl_absorpt_process_details
;
 SADABS 2016/2: Krause, L., Herbst-Irmer, R., Sheldrick G.M. & Stalke D.,
 J. Appl. Cryst. 48 (2015) 3-10
;
_exptl_crystal_colour purple
_exptl_crystal_density_diffrn 1.379
_exptl_crystal_density_method 'not measured'
_exptl_crystal_description plate
_exptl_crystal_F_000 832
_exptl_crystal_size_max 0.56
_exptl_crystal_size_mid 0.52
_exptl_crystal_size_min 0.16
_refine_diff_density_max 0.622
_refine_diff_density_min -0.373
_refine_diff_density_rms 0.048
_refine_ls_extinction_method none
_refine_ls_goodness_of_fit_ref 1.026
_refine_ls_hydrogen_treatment mixed
_refine_ls_matrix_type full
_refine_ls_number_parameters 199
_refine_ls_number_reflns 6451
_refine_ls_number_restraints 3
_refine_ls_restrained_S_all 1.027
_refine_ls_R_factor_all 0.0364
_refine_ls_R_factor_gt 0.0280
_refine_ls_shift/su_max 0.001
_refine_ls_shift/su_mean 0.000
_refine_ls_structure_factor_coef Fsqd
_refine_ls_weighting_details 'w=1/[\s^2^(Fo^2^)+(0.0402P)^2^+0.4173P] where P=(Fo^2^+2Fc^2^)/3'
_refine_ls_weighting_scheme calc
_refine_ls_wR_factor_gt 0.0731
_refine_ls_wR_factor_ref 0.0778
_reflns_Friedel_coverage 0.000
_reflns_number_gt 5423
_reflns_number_total 6451
_reflns_threshold_expression 'I > 2\s(I)'
_cod_data_source_file d2nj02651a2.cif
_cod_data_source_block JCK_tBu2C1HNiCl2
_cod_depositor_comments 'Adding full bibliography for 7061787--7061798.cif.'
_cod_database_code 7061792
_shelx_shelxl_version_number 2018/3
_shelx_space_group_comment
;
The symmetry employed for this shelxl refinement is uniquely defined
by the following loop, which should always be used as a source of
symmetry information in preference to the above space-group names.
They are only intended as comments.
;
_shelx_estimated_absorpt_t_max 0.810
_shelx_estimated_absorpt_t_min 0.513
_exptl_absorpt_special_details mu*r=0.2000
_olex2_refinement_description
;
1. Restrained distances
 N2-H2N
 0.9 with sigma of 0.02
 P1-H2N
 2.09 with sigma of 0.04
 C7-H2N
 1.91 with sigma of 0.04
2.a Secondary CH2 refined with riding coordinates:
 C6(H6A,H6B), C7(H7A,H7B)
2.b Aromatic/amide H refined with riding coordinates:
 C1(H1), C2(H2), C3(H3), C4(H4)
2.c Idealised Me refined as rotating group:
 C9(H9A,H9B,H9C), C10(H10A,H10B,H10C), C11(H11A,H11B,H11C), C13(H13A,H13B,
 H13C), C14(H14A,H14B,H14C), C15(H15A,H15B,H15C)
;
_olex2_submission_special_instructions 'No special instructions were received'

loop_
_space_group_symop_operation_xyz
'x, y, z'
'-x+1/2, y+1/2, -z+1/2'
'-x, -y, -z'
'x-1/2, -y-1/2, z-1/2'

loop_
_atom_site_label
_atom_site_type_symbol
_atom_site_fract_x
_atom_site_fract_y
_atom_site_fract_z
_atom_site_U_iso_or_equiv
_atom_site_adp_type
_atom_site_occupancy
_atom_site_site_symmetry_order
_atom_site_calc_flag
_atom_site_refinement_flags_posn
_atom_site_refinement_flags_adp
_atom_site_refinement_flags_occupancy
_atom_site_disorder_assembly
_atom_site_disorder_group
Ni1 Ni 0.39342(2) 0.26226(2) 0.55460(2) 0.03315(5) Uani 1 1 d . . . . .
Cl1 Cl 0.21835(4) 0.15315(3) 0.53302(3) 0.05157(9) Uani 1 1 d . . . . .
Cl2 Cl 0.42969(5) 0.33288(3) 0.42486(2) 0.05823(11) Uani 1 1 d . . . . .
P1 P 0.63536(3) 0.23169(2) 0.64367(2) 0.02815(6) Uani 1 1 d D . . . .
N1 N 0.33413(12) 0.35761(7) 0.63840(7) 0.0354(2) Uani 1 1 d . . . . .
N2 N 0.63758(13) 0.24353(8) 0.75753(7) 0.0390(2) Uani 1 1 d D . . . .
H2N H 0.7262(16) 0.2391(11) 0.7887(11) 0.047 Uiso 1 1 d D U . . .
C1 C 0.31051(19) 0.44131(10) 0.60661(12) 0.0500(3) Uani 1 1 d . . . . .
H1 H 0.307780 0.452065 0.543634 0.060 Uiso 1 1 calc R U . . .
C2 C 0.2902(2) 0.51153(11) 0.66357(15) 0.0620(4) Uani 1 1 d . . . . .
H2 H 0.272894 0.568466 0.639344 0.074 Uiso 1 1 calc R U . . .
C3 C 0.2960(2) 0.49624(11) 0.75642(14) 0.0604(4) Uani 1 1 d . . . . .
H3 H 0.284715 0.542762 0.796597 0.073 Uiso 1 1 calc R U . . .
C4 C 0.31878(18) 0.41128(11) 0.78916(11) 0.0517(4) Uani 1 1 d . . . . .
H4 H 0.322895 0.399919 0.852136 0.062 Uiso 1 1 calc R U . . .
C5 C 0.33578(14) 0.34189(9) 0.72908(9) 0.0356(2) Uani 1 1 d . . . . .
C6 C 0.35517(16) 0.24806(9) 0.76275(9) 0.0397(3) Uani 1 1 d . . . . .
H6A H 0.327979 0.208543 0.710032 0.048 Uiso 1 1 calc R U . . .
H6B H 0.283485 0.237118 0.805065 0.048 Uiso 1 1 calc R U . . .
C7 C 0.51634(17) 0.22524(11) 0.81173(9) 0.0453(3) Uani 1 1 d D . . . .
H7A H 0.537829 0.258624 0.869303 0.054 Uiso 1 1 calc R U . . .
H7B H 0.519500 0.162644 0.827671 0.054 Uiso 1 1 calc R U . . .
C8 C 0.69248(16) 0.11561(9) 0.61907(10) 0.0411(3) Uani 1 1 d . . . . .
C9 C 0.5872(2) 0.05505(10) 0.66475(13) 0.0550(4) Uani 1 1 d . . . . .
H9A H 0.481784 0.072447 0.645066 0.082 Uiso 1 1 calc R U . . .
H9B H 0.613365 0.060134 0.731108 0.082 Uiso 1 1 calc R U . . .
H9C H 0.600482 -0.005378 0.646693 0.082 Uiso 1 1 calc R U . . .
C10 C 0.8598(2) 0.09201(13) 0.65917(15) 0.0641(5) Uani 1 1 d . . . . .
H10A H 0.876607 0.029898 0.649876 0.096 Uiso 1 1 calc R U . . .
H10B H 0.879830 0.105060 0.724472 0.096 Uiso 1 1 calc R U . . .
H10C H 0.927947 0.126261 0.628292 0.096 Uiso 1 1 calc R U . . .
C11 C 0.6573(3) 0.10009(12) 0.51387(12) 0.0630(5) Uani 1 1 d . . . . .
H11A H 0.550208 0.111728 0.491396 0.094 Uiso 1 1 calc R U . . .
H11B H 0.680332 0.039601 0.500616 0.094 Uiso 1 1 calc R U . . .
H11C H 0.719274 0.139222 0.483684 0.094 Uiso 1 1 calc R U . . .
C12 C 0.78708(15) 0.31456(9) 0.62573(9) 0.0396(3) Uani 1 1 d . . . . .
C13 C 0.8372(2) 0.30168(13) 0.53105(12) 0.0573(4) Uani 1 1 d . . . . .
H13A H 0.747846 0.300883 0.483066 0.086 Uiso 1 1 calc R U . . .
H13B H 0.891543 0.246431 0.530812 0.086 Uiso 1 1 calc R U . . .
H13C H 0.903564 0.349661 0.520019 0.086 Uiso 1 1 calc R U . . .
C14 C 0.92968(18) 0.31173(14) 0.70253(13) 0.0629(5) Uani 1 1 d . . . . .
H14A H 0.977852 0.254511 0.702750 0.094 Uiso 1 1 calc R U . . .
H14B H 0.899191 0.322027 0.761682 0.094 Uiso 1 1 calc R U . . .
H14C H 1.001208 0.356865 0.691200 0.094 Uiso 1 1 calc R U . . .
C15 C 0.71251(18) 0.40659(10) 0.62789(12) 0.0498(3) Uani 1 1 d . . . . .
H15A H 0.787294 0.451653 0.621853 0.075 Uiso 1 1 calc R U . . .
H15B H 0.676245 0.414190 0.685768 0.075 Uiso 1 1 calc R U . . .
H15C H 0.627388 0.411451 0.577413 0.075 Uiso 1 1 calc R U . . .

loop_
_atom_site_aniso_label
_atom_site_aniso_U_11
_atom_site_aniso_U_22
_atom_site_aniso_U_33
_atom_site_aniso_U_23
_atom_site_aniso_U_13
_atom_site_aniso_U_12
Ni1 0.03197(9) 0.03993(9) 0.02514(8) -0.00201(5) -0.00193(6) 0.00040(6)
Cl1 0.04432(19) 0.04798(18) 0.0588(2) 0.00125(15) -0.00144(15) -0.00917(14)
Cl2 0.0650(2) 0.0777(3) 0.02822(15) 0.00761(15) -0.00274(14) -0.0185(2)
P1 0.02565(13) 0.03459(14) 0.02335(12) 0.00014(10) 0.00179(10) 0.00079(10)
N1 0.0328(5) 0.0378(5) 0.0358(5) 0.0009(4) 0.0067(4) 0.0033(4)
N2 0.0308(5) 0.0617(7) 0.0226(4) 0.0004(4) -0.0009(4) 0.0013(5)
C1 0.0520(9) 0.0438(7) 0.0549(8) 0.0075(6) 0.0112(7) 0.0098(6)
C2 0.0589(10) 0.0389(7) 0.0905(13) -0.0029(8) 0.0191(9) 0.0082(7)
C3 0.0504(9) 0.0521(9) 0.0831(13) -0.0253(8) 0.0233(8) -0.0019(7)
C4 0.0456(8) 0.0644(9) 0.0487(8) -0.0173(7) 0.0188(6) -0.0063(7)
C5 0.0259(5) 0.0462(6) 0.0362(6) -0.0036(5) 0.0092(4) -0.0030(5)
C6 0.0379(7) 0.0516(7) 0.0314(6) 0.0044(5) 0.0108(5) -0.0044(5)
C7 0.0468(8) 0.0644(9) 0.0248(5) 0.0080(5) 0.0068(5) 0.0038(6)
C8 0.0420(7) 0.0386(6) 0.0424(7) -0.0006(5) 0.0066(5) 0.0078(5)
C9 0.0583(9) 0.0388(7) 0.0669(10) 0.0109(7) 0.0083(8) 0.0045(6)
C10 0.0474(9) 0.0594(10) 0.0848(13) 0.0024(9) 0.0092(8) 0.0213(8)
C11 0.0911(14) 0.0507(9) 0.0483(8) -0.0147(7) 0.0157(9) 0.0082(9)
C12 0.0292(6) 0.0487(7) 0.0403(6) 0.0016(5) 0.0042(5) -0.0065(5)
C13 0.0527(9) 0.0699(10) 0.0547(9) 0.0070(8) 0.0243(7) -0.0055(8)
C14 0.0350(8) 0.0779(12) 0.0696(11) 0.0060(9) -0.0085(7) -0.0143(8)
C15 0.0474(8) 0.0420(7) 0.0577(9) -0.0028(6) 0.0028(7) -0.0115(6)

loop_
_atom_type_symbol
_atom_type_description
_atom_type_scat_dispersion_real
_atom_type_scat_dispersion_imag
_atom_type_scat_source
C C 0.0033 0.0016 'International Tables Vol C Tables 4.2.6.8 and 6.1.1.4'
H H 0.0000 0.0000 'International Tables Vol C Tables 4.2.6.8 and 6.1.1.4'
Cl Cl 0.1484 0.1585 'International Tables Vol C Tables 4.2.6.8 and 6.1.1.4'
N N 0.0061 0.0033 'International Tables Vol C Tables 4.2.6.8 and 6.1.1.4'
Ni Ni 0.3393 1.1124 'International Tables Vol C Tables 4.2.6.8 and 6.1.1.4'
P P 0.1023 0.0942 'International Tables Vol C Tables 4.2.6.8 and 6.1.1.4'

loop_
_geom_angle_atom_site_label_1
_geom_angle_atom_site_label_2
_geom_angle_atom_site_label_3
_geom_angle
_geom_angle_site_symmetry_1
_geom_angle_site_symmetry_3
_geom_angle_publ_flag
Cl1 Ni1 Cl2 115.045(16) . . ?
Cl1 Ni1 P1 118.212(15) . . ?
Cl2 Ni1 P1 108.346(15) . . ?
N1 Ni1 Cl1 111.42(3) . . ?
N1 Ni1 Cl2 105.35(3) . . ?
N1 Ni1 P1 96.22(3) . . ?
N2 P1 Ni1 112.74(4) . . ?
N2 P1 C8 109.48(6) . . ?
N2 P1 C12 100.40(6) . . ?
C8 P1 Ni1 109.01(5) . . ?
C8 P1 C12 111.89(6) . . ?
C12 P1 Ni1 113.12(4) . . ?
C1 N1 Ni1 119.92(9) . . ?
C5 N1 Ni1 120.91(9) . . ?
C5 N1 C1 118.67(12) . . ?
P1 N2 H2N 112.6(12) . . ?
C7 N2 P1 129.41(10) . . ?
C7 N2 H2N 113.0(12) . . ?
N1 C1 H1 118.7 . . ?
N1 C1 C2 122.62(15) . . ?
C2 C1 H1 118.7 . . ?
C1 C2 H2 120.5 . . ?
C3 C2 C1 118.91(16) . . ?
C3 C2 H2 120.5 . . ?
C2 C3 H3 120.6 . . ?
C2 C3 C4 118.83(15) . . ?
C4 C3 H3 120.6 . . ?
C3 C4 H4 119.7 . . ?
C3 C4 C5 120.51(15) . . ?
C5 C4 H4 119.7 . . ?
N1 C5 C4 120.42(13) . . ?
N1 C5 C6 118.16(11) . . ?
C4 C5 C6 121.42(13) . . ?
C5 C6 H6A 108.6 . . ?
C5 C6 H6B 108.6 . . ?
C5 C6 C7 114.48(12) . . ?
H6A C6 H6B 107.6 . . ?
C7 C6 H6A 108.6 . . ?
C7 C6 H6B 108.6 . . ?
N2 C7 C6 114.45(10) . . ?
N2 C7 H7A 108.6 . . ?
N2 C7 H7B 108.6 . . ?
C6 C7 H7A 108.6 . . ?
C6 C7 H7B 108.6 . . ?
H7A C7 H7B 107.6 . . ?
C9 C8 P1 105.66(10) . . ?
C9 C8 C11 108.18(14) . . ?
C10 C8 P1 114.60(11) . . ?
C10 C8 C9 108.04(13) . . ?
C10 C8 C11 111.37(14) . . ?
C11 C8 P1 108.67(10) . . ?
C8 C9 H9A 109.5 . . ?
C8 C9 H9B 109.5 . . ?
C8 C9 H9C 109.5 . . ?
H9A C9 H9B 109.5 . . ?
H9A C9 H9C 109.5 . . ?
H9B C9 H9C 109.5 . . ?
C8 C10 H10A 109.5 . . ?
C8 C10 H10B 109.5 . . ?
C8 C10 H10C 109.5 . . ?
H10A C10 H10B 109.5 . . ?
H10A C10 H10C 109.5 . . ?
H10B C10 H10C 109.5 . . ?
C8 C11 H11A 109.5 . . ?
C8 C11 H11B 109.5 . . ?
C8 C11 H11C 109.5 . . ?
H11A C11 H11B 109.5 . . ?
H11A C11 H11C 109.5 . . ?
H11B C11 H11C 109.5 . . ?
C13 C12 P1 111.27(11) . . ?
C13 C12 C14 109.25(13) . . ?
C13 C12 C15 108.82(13) . . ?
C14 C12 P1 113.08(10) . . ?
C14 C12 C15 108.02(13) . . ?
C15 C12 P1 106.24(9) . . ?
C12 C13 H13A 109.5 . . ?
C12 C13 H13B 109.5 . . ?
C12 C13 H13C 109.5 . . ?
H13A C13 H13B 109.5 . . ?
H13A C13 H13C 109.5 . . ?
H13B C13 H13C 109.5 . . ?
C12 C14 H14A 109.5 . . ?
C12 C14 H14B 109.5 . . ?
C12 C14 H14C 109.5 . . ?
H14A C14 H14B 109.5 . . ?
H14A C14 H14C 109.5 . . ?
H14B C14 H14C 109.5 . . ?
C12 C15 H15A 109.5 . . ?
C12 C15 H15B 109.5 . . ?
C12 C15 H15C 109.5 . . ?
H15A C15 H15B 109.5 . . ?
H15A C15 H15C 109.5 . . ?
H15B C15 H15C 109.5 . . ?

loop_
_geom_bond_atom_site_label_1
_geom_bond_atom_site_label_2
_geom_bond_distance
_geom_bond_site_symmetry_2
_geom_bond_publ_flag
Ni1 Cl1 2.2380(4) . ?
Ni1 Cl2 2.2424(4) . ?
Ni1 P1 2.3440(3) . ?
Ni1 N1 2.0124(10) . ?
P1 N2 1.6690(11) . ?
P1 C8 1.8703(13) . ?
P1 C12 1.8789(13) . ?
N1 C1 1.3468(18) . ?
N1 C5 1.3428(16) . ?
N2 H2N 0.836(13) . ?
N2 C7 1.4599(17) . ?
C1 H1 0.9300 . ?
C1 C2 1.376(2) . ?
C2 H2 0.9300 . ?
C2 C3 1.368(3) . ?
C3 H3 0.9300 . ?
C3 C4 1.368(3) . ?
C4 H4 0.9300 . ?
C4 C5 1.3888(19) . ?
C5 C6 1.4961(18) . ?
C6 H6A 0.9700 . ?
C6 H6B 0.9700 . ?
C6 C7 1.515(2) . ?
C7 H7A 0.9700 . ?
C7 H7B 0.9700 . ?
C8 C9 1.532(2) . ?
C8 C10 1.531(2) . ?
C8 C11 1.532(2) . ?
C9 H9A 0.9600 . ?
C9 H9B 0.9600 . ?
C9 H9C 0.9600 . ?
C10 H10A 0.9600 . ?
C10 H10B 0.9600 . ?
C10 H10C 0.9600 . ?
C11 H11A 0.9600 . ?
C11 H11B 0.9600 . ?
C11 H11C 0.9600 . ?
C12 C13 1.534(2) . ?
C12 C14 1.534(2) . ?
C12 C15 1.536(2) . ?
C13 H13A 0.9600 . ?
C13 H13B 0.9600 . ?
C13 H13C 0.9600 . ?
C14 H14A 0.9600 . ?
C14 H14B 0.9600 . ?
C14 H14C 0.9600 . ?
C15 H15A 0.9600 . ?
C15 H15B 0.9600 . ?
C15 H15C 0.9600 . ?
